data_7251986
loop_
_publ_author_name
'Yu, Jiyuan'
'Miao, Xiangyan'
'Li, Yuchuan'

_publ_section_title
;
 Strategic modular assembly of trifluoromethylated energetic materials via
 triazine-based scaffolds
;
_journal_issue 27
_journal_name_full 'RSC Advances'
_journal_page_first 25208
_journal_page_last 25215
_journal_paper_doi 10.1039/D6RA01290F
_journal_volume 16
_journal_year 2026
_chemical_formula_moiety 'C7 H8 F3 N12, 5(H2 O), N O3'
_chemical_formula_sum 'C7 H18 F3 N13 O8'
_chemical_formula_weight 469.34
_space_group_crystal_system triclinic
_space_group_IT_number 2
_space_group_name_Hall '-P 1'
_space_group_name_H-M_alt 'P -1'
_atom_sites_solution_hydrogens mixed
_atom_sites_solution_primary dual
_audit_creation_date 2025-07-30
_audit_creation_method
;
Olex2 1.5
(compiled 2025.07.13 svn.rb7424aed for OlexSys, GUI svn.r7311)
;
_audit_update_record
;
2026-02-13 deposited with the CCDC.	2026-04-14 downloaded from the CCDC.
;
_cell_angle_alpha 93.339(5)
_cell_angle_beta 97.166(5)
_cell_angle_gamma 99.686(6)
_cell_formula_units_Z 2
_cell_length_a 8.1025(10)
_cell_length_b 8.1837(11)
_cell_length_c 14.7785(16)
_cell_measurement_reflns_used 644
_cell_measurement_temperature 100
_cell_measurement_theta_max 25.89
_cell_measurement_theta_min 2.75
_cell_volume 955.3(2)
_computing_cell_refinement 'SAINT V8.41 (?, 2016)'
_computing_data_reduction 'SAINT V8.41 (?, 2016)'
_computing_molecular_graphics 'Olex2 1.5 (Dolomanov et al., 2009)'
_computing_publication_material 'Olex2 1.5 (Dolomanov et al., 2009)'
_computing_structure_refinement 'SHELXL 2019/3 (Sheldrick, 2015)'
_computing_structure_solution 'SHELXT  (Sheldrick, 2015)'
_diffrn_ambient_temperature 100
_diffrn_measured_fraction_theta_full 0.995
_diffrn_measured_fraction_theta_max 0.992
_diffrn_measurement_device_type 'bruker d8 venture'
_diffrn_measurement_method '\f and \w scans'
_diffrn_radiation_type MoK\a
_diffrn_radiation_wavelength 0.71073
_diffrn_reflns_av_R_equivalents 0.0735
_diffrn_reflns_av_unetI/netI 0.0880
_diffrn_reflns_Laue_measured_fraction_full 0.995
_diffrn_reflns_Laue_measured_fraction_max 0.992
_diffrn_reflns_limit_h_max 10
_diffrn_reflns_limit_h_min -9
_diffrn_reflns_limit_k_max 9
_diffrn_reflns_limit_k_min -10
_diffrn_reflns_limit_l_max 18
_diffrn_reflns_limit_l_min -18
_diffrn_reflns_number 10195
_diffrn_reflns_point_group_measured_fraction_full 0.995
_diffrn_reflns_point_group_measured_fraction_max 0.992
_diffrn_reflns_theta_full 25.242
_diffrn_reflns_theta_max 26.070
_diffrn_reflns_theta_min 2.533
_diffrn_source_current 1.4
_diffrn_source_power 0.07
_diffrn_source_voltage 50.0
_diffrn_standards_number 0
_exptl_absorpt_coefficient_mu 0.159
_exptl_absorpt_correction_T_max 0.7453
_exptl_absorpt_correction_T_min 0.4205
_exptl_absorpt_correction_type multi-scan
_exptl_absorpt_process_details
;
SADABS-2016/2 (Bruker,2016/2) was used for absorption correction.
wR2(int) was 0.1492 before and 0.0938 after correction.
The Ratio of minimum to maximum transmission is 0.5642.
The \l/2 correction factor is Not present.
;
_exptl_crystal_colour colourless
_exptl_crystal_colour_primary colourless
_exptl_crystal_density_diffrn 1.632
_exptl_crystal_description block
_exptl_crystal_F_000 484
_exptl_crystal_size_max 0.12
_exptl_crystal_size_mid 0.06
_exptl_crystal_size_min 0.04
_refine_diff_density_max 0.327
_refine_diff_density_min -0.346
_refine_diff_density_rms 0.081
_refine_ls_extinction_method none
_refine_ls_goodness_of_fit_ref 1.080
_refine_ls_hydrogen_treatment mixed
_refine_ls_matrix_type full
_refine_ls_number_parameters 304
_refine_ls_number_reflns 3734
_refine_ls_number_restraints 2
_refine_ls_restrained_S_all 1.080
_refine_ls_R_factor_all 0.1044
_refine_ls_R_factor_gt 0.0689
_refine_ls_shift/su_max 0.000
_refine_ls_shift/su_mean 0.000
_refine_ls_structure_factor_coef Fsqd
_refine_ls_weighting_details 'w=1/[\s^2^(Fo^2^)+(0.0446P)^2^+1.8268P] where P=(Fo^2^+2Fc^2^)/3'
_refine_ls_weighting_scheme calc
_refine_ls_wR_factor_gt 0.1441
_refine_ls_wR_factor_ref 0.1651
_reflns_Friedel_coverage 0.000
_reflns_number_gt 2706
_reflns_number_total 3734
_reflns_threshold_expression 'I > 2\s(I)'
_cod_data_source_file d6ra01290f2.cif
_cod_data_source_block mo_2025820_0m
_cod_original_sg_symbol_H-M P-1
_cod_database_code 7251986
_shelx_shelxl_version_number 2019/3
_shelx_space_group_comment
;
The symmetry employed for this shelxl refinement is uniquely defined
by the following loop, which should always be used as a source of
symmetry information in preference to the above space-group names.
They are only intended as comments.
;
_shelx_estimated_absorpt_t_max 0.994
_shelx_estimated_absorpt_t_min 0.981
_olex2_refinement_description
;
1. Fixed Uiso
 At 1.2 times of:
  All N(H) groups, All N(H,H) groups
 At 1.5 times of:
  All O(H) groups, All O(H,H) groups
2. Restrained distances
 N19-H19B = N19-H19A
 0.87 with sigma of 0.02
3.a Free rotating group:
 O27(H27A,H27B), O29(H29A,H29B), O28(H28A), O1(H1A,H1B), O30(H30A,H30B)
3.b Rotating group:
 N19(H19A)
3.c X=CH2 refined with riding coordinates:
 N17(H17A,H17B), N18(H18A,H18B), N16(H16A,H16B)
;
_olex2_submission_special_instructions 'No special instructions were received'

loop_
_space_group_symop_operation_xyz
'x, y, z'
'-x, -y, -z'

loop_
_atom_site_label
_atom_site_type_symbol
_atom_site_fract_x
_atom_site_fract_y
_atom_site_fract_z
_atom_site_U_iso_or_equiv
_atom_site_adp_type
_atom_site_occupancy
_atom_site_site_symmetry_order
_atom_site_calc_flag
_atom_site_refinement_flags_posn
_atom_site_refinement_flags_adp
_atom_site_refinement_flags_occupancy
_atom_site_disorder_assembly
_atom_site_disorder_group
F21 F 0.1375(3) 0.2201(3) 0.17095(14) 0.0272(5) Uani 1 1 d . . . . .
F22 F 0.3157(3) 0.1866(3) 0.07849(14) 0.0392(6) Uani 1 1 d . . . . .
F20 F 0.2942(3) 0.4321(3) 0.12995(15) 0.0361(6) Uani 1 1 d . . . . .
O27 O 0.1951(3) -0.0013(3) 0.86740(16) 0.0190(6) Uani 1 1 d G . . . .
H27A H 0.289917 0.068735 0.872777 0.029 Uiso 1 1 d G U . . .
H27B H 0.125469 0.054441 0.890260 0.029 Uiso 1 1 d G U . . .
O29 O 0.7402(3) 0.5453(3) 0.10337(17) 0.0225(6) Uani 1 1 d G . . . .
H29A H 0.656850 0.600034 0.102296 0.034 Uiso 1 1 d G U . . .
H29B H 0.824908 0.617390 0.091385 0.034 Uiso 1 1 d G U . . .
O28 O 0.7427(4) 0.2434(3) 0.01618(18) 0.0224(6) Uani 1 1 d G . . . .
H28A H 0.736046 0.340055 0.041834 0.034 Uiso 1 1 d G U . . .
O1 O 0.5184(3) 0.7701(3) 0.12132(17) 0.0225(6) Uani 1 1 d G . . . .
H1A H 0.433810 0.778711 0.080490 0.034 Uiso 1 1 d G U . . .
H1B H 0.479626 0.779154 0.173349 0.034 Uiso 1 1 d G U . . .
O30 O 0.0235(3) 0.7827(3) 0.09944(17) 0.0239(6) Uani 1 1 d G . . . .
H30A H 0.096218 0.772880 0.061715 0.036 Uiso 1 1 d G U . . .
H30B H 0.083996 0.800885 0.153140 0.036 Uiso 1 1 d G U . . .
O24 O 0.8293(3) 0.0746(3) 0.72255(18) 0.0312(7) Uani 1 1 d . . . . .
O26 O 0.6203(4) 0.0068(3) 0.61413(18) 0.0303(7) Uani 1 1 d . . . . .
O25 O 0.6221(4) 0.2136(3) 0.71158(17) 0.0272(6) Uani 1 1 d . . . . .
N5 N 0.6472(4) 0.2285(3) 0.30664(18) 0.0157(6) Uani 1 1 d . . . . .
N9 N 0.6612(4) 0.3548(3) 0.44671(19) 0.0165(6) Uani 1 1 d . . . . .
N19 N 0.3035(4) 0.4311(4) 0.3417(2) 0.0193(7) Uani 1 1 d D . . . .
H19A H 0.262571 0.384827 0.388547 0.023 Uiso 1 1 d DR U . . .
N11 N 0.9159(4) 0.3746(3) 0.58354(18) 0.0159(6) Uani 1 1 d . . . . .
N23 N 0.6936(4) 0.0983(3) 0.68332(19) 0.0169(7) Uani 1 1 d . . . . .
N3 N 0.4328(4) 0.3505(3) 0.31557(18) 0.0155(6) Uani 1 1 d . . . . .
N8 N 0.8014(4) 0.2738(3) 0.43615(18) 0.0154(6) Uani 1 1 d . . . . .
N17 N 1.0435(4) 0.4767(3) 0.72720(19) 0.0192(7) Uani 1 1 d . . . . .
H17A H 1.127861 0.488908 0.772143 0.023 Uiso 1 1 calc R U . . .
H17B H 0.955932 0.525260 0.732918 0.023 Uiso 1 1 calc R U . . .
N6 N 0.5542(4) 0.1939(3) 0.22007(18) 0.0173(7) Uani 1 1 d . . . . .
N15 N 1.0619(4) 0.2134(3) 0.49152(19) 0.0173(6) Uani 1 1 d . . . . .
N13 N 1.1850(4) 0.3130(4) 0.64501(19) 0.0183(7) Uani 1 1 d . . . . .
N18 N 0.8960(4) 0.1112(3) 0.31684(19) 0.0186(7) Uani 1 1 d . . . . .
H18A H 0.873675 0.068491 0.259683 0.022 Uiso 1 1 calc R U . . .
H18B H 0.988336 0.096540 0.351188 0.022 Uiso 1 1 calc R U . . .
N16 N 1.3185(4) 0.1591(4) 0.5535(2) 0.0234(7) Uani 1 1 d . . . . .
H16A H 1.401642 0.166234 0.598733 0.028 Uiso 1 1 calc R U . . .
H16B H 1.322876 0.104290 0.501079 0.028 Uiso 1 1 calc R U . . .
C1 C 0.2920(5) 0.2761(4) 0.1518(2) 0.0188(8) Uani 1 1 d . . . . .
C4 C 0.5769(4) 0.3220(4) 0.3654(2) 0.0153(7) Uani 1 1 d . . . . .
C10 C 0.9350(4) 0.2879(4) 0.5091(2) 0.0153(7) Uani 1 1 d . . . . .
C14 C 1.1865(5) 0.2311(4) 0.5643(2) 0.0165(7) Uani 1 1 d . . . . .
C12 C 1.0484(5) 0.3849(4) 0.6506(2) 0.0166(8) Uani 1 1 d . . . . .
C2 C 0.4270(5) 0.2695(4) 0.2296(2) 0.0180(8) Uani 1 1 d . . . . .
C7 C 0.7925(4) 0.1958(4) 0.3505(2) 0.0152(7) Uani 1 1 d . . . . .
H28B H 0.760(6) 0.176(6) 0.049(3) 0.036(14) Uiso 1 1 d . . . . .
H19B H 0.345(6) 0.537(3) 0.353(3) 0.050(15) Uiso 1 1 d D . . . .

loop_
_atom_site_aniso_label
_atom_site_aniso_U_11
_atom_site_aniso_U_22
_atom_site_aniso_U_33
_atom_site_aniso_U_23
_atom_site_aniso_U_13
_atom_site_aniso_U_12
F21 0.0182(12) 0.0339(13) 0.0274(12) 0.0060(10) -0.0018(9) 0.0011(10)
F22 0.0380(15) 0.0609(17) 0.0187(11) -0.0138(11) -0.0075(10) 0.0229(13)
F20 0.0456(16) 0.0246(12) 0.0329(13) 0.0140(10) -0.0102(11) -0.0011(11)
O27 0.0171(14) 0.0180(13) 0.0221(13) -0.0017(10) 0.0030(11) 0.0042(11)
O29 0.0259(15) 0.0173(13) 0.0236(13) 0.0021(11) -0.0021(12) 0.0061(11)
O28 0.0300(16) 0.0165(14) 0.0221(14) 0.0015(11) 0.0029(12) 0.0083(12)
O1 0.0216(15) 0.0251(14) 0.0209(13) 0.0016(11) 0.0026(11) 0.0053(12)
O30 0.0233(15) 0.0294(15) 0.0210(13) 0.0021(12) 0.0033(11) 0.0102(12)
O24 0.0248(16) 0.0345(16) 0.0341(15) 0.0068(12) -0.0099(13) 0.0136(13)
O26 0.0291(16) 0.0320(16) 0.0270(14) -0.0066(12) -0.0002(12) 0.0033(13)
O25 0.0372(17) 0.0232(14) 0.0273(14) 0.0044(11) 0.0125(13) 0.0162(13)
N5 0.0175(16) 0.0163(15) 0.0141(14) -0.0030(11) 0.0033(12) 0.0061(12)
N9 0.0166(16) 0.0183(15) 0.0167(14) 0.0019(12) 0.0015(12) 0.0096(12)
N19 0.0222(18) 0.0207(17) 0.0180(15) -0.0011(13) 0.0021(13) 0.0138(14)
N11 0.0207(17) 0.0149(14) 0.0130(14) 0.0017(11) 0.0012(12) 0.0058(12)
N23 0.0180(17) 0.0162(15) 0.0170(15) 0.0038(12) 0.0018(13) 0.0037(13)
N3 0.0185(17) 0.0137(14) 0.0141(14) -0.0004(11) -0.0010(12) 0.0048(12)
N8 0.0175(16) 0.0161(15) 0.0147(14) 0.0010(11) 0.0036(12) 0.0078(12)
N17 0.0222(17) 0.0192(15) 0.0167(15) -0.0006(12) -0.0021(13) 0.0093(13)
N6 0.0195(17) 0.0191(15) 0.0129(14) -0.0007(11) 0.0001(12) 0.0040(13)
N15 0.0184(17) 0.0163(15) 0.0188(15) 0.0035(12) 0.0022(13) 0.0068(13)
N13 0.0197(17) 0.0185(15) 0.0178(15) 0.0034(12) 0.0013(13) 0.0067(13)
N18 0.0205(17) 0.0207(16) 0.0147(14) -0.0035(12) 0.0005(13) 0.0067(13)
N16 0.0223(18) 0.0310(18) 0.0200(15) 0.0005(13) 0.0030(13) 0.0144(14)
C1 0.020(2) 0.0203(19) 0.0159(17) -0.0027(14) -0.0004(15) 0.0058(16)
C4 0.0172(19) 0.0128(17) 0.0172(17) 0.0009(13) 0.0036(15) 0.0061(14)
C10 0.0173(19) 0.0117(16) 0.0162(17) 0.0037(13) -0.0005(14) 0.0021(14)
C14 0.018(2) 0.0150(17) 0.0171(17) 0.0061(14) 0.0020(14) 0.0043(15)
C12 0.022(2) 0.0124(17) 0.0157(17) 0.0057(13) 0.0036(15) 0.0028(15)
C2 0.020(2) 0.0176(18) 0.0157(17) 0.0006(14) 0.0019(15) 0.0016(15)
C7 0.0186(19) 0.0128(17) 0.0141(16) 0.0012(13) 0.0024(14) 0.0026(14)

loop_
_atom_type_symbol
_atom_type_description
_atom_type_scat_dispersion_real
_atom_type_scat_dispersion_imag
_atom_type_scat_source
C C 0.0033 0.0016 'International Tables Vol C Tables 4.2.6.8 and 6.1.1.4'
H H 0.0000 0.0000 'International Tables Vol C Tables 4.2.6.8 and 6.1.1.4'
F F 0.0171 0.0103 'International Tables Vol C Tables 4.2.6.8 and 6.1.1.4'
N N 0.0061 0.0033 'International Tables Vol C Tables 4.2.6.8 and 6.1.1.4'
O O 0.0106 0.0060 'International Tables Vol C Tables 4.2.6.8 and 6.1.1.4'

loop_
_geom_angle_atom_site_label_1
_geom_angle_atom_site_label_2
_geom_angle_atom_site_label_3
_geom_angle
_geom_angle_site_symmetry_1
_geom_angle_site_symmetry_3
_geom_angle_publ_flag
H27A O27 H27B 104.5 . . ?
H29A O29 H29B 104.5 . . ?
H28A O28 H28B 116.5 . . ?
H1A O1 H1B 104.5 . . ?
H30A O30 H30B 104.5 . . ?
C4 N5 N6 113.9(3) . . ?
C7 N5 N6 137.5(3) . . ?
C7 N5 C4 108.6(3) . . ?
C4 N9 N8 100.2(3) . . ?
H19A N19 H19B 113.1 . . ?
N3 N19 H19A 109.9 . . ?
N3 N19 H19B 108(3) . . ?
C10 N11 C12 112.6(3) . . ?
O24 N23 O26 120.6(3) . . ?
O24 N23 O25 121.6(3) . . ?
O26 N23 O25 117.8(3) . . ?
C4 N3 N19 130.5(3) . . ?
C4 N3 C2 105.5(3) . . ?
C2 N3 N19 123.8(3) . . ?
C10 N8 N9 119.5(3) . . ?
C7 N8 N9 113.3(3) . . ?
C7 N8 C10 127.1(3) . . ?
H17A N17 H17B 120.0 . . ?
C12 N17 H17A 120.0 . . ?
C12 N17 H17B 120.0 . . ?
C2 N6 N5 101.1(3) . . ?
C10 N15 C14 112.2(3) . . ?
C14 N13 C12 114.7(3) . . ?
H18A N18 H18B 120.0 . . ?
C7 N18 H18A 120.0 . . ?
C7 N18 H18B 120.0 . . ?
H16A N16 H16B 120.0 . . ?
C14 N16 H16A 120.0 . . ?
C14 N16 H16B 120.0 . . ?
F21 C1 F20 106.7(3) . . ?
F21 C1 C2 112.9(3) . . ?
F22 C1 F21 108.0(3) . . ?
F22 C1 F20 108.0(3) . . ?
F22 C1 C2 110.5(3) . . ?
F20 C1 C2 110.6(3) . . ?
N9 C4 N5 114.8(3) . . ?
N9 C4 N3 140.4(3) . . ?
N3 C4 N5 104.7(3) . . ?
N11 C10 N8 115.3(3) . . ?
N11 C10 N15 129.8(3) . . ?
N15 C10 N8 114.9(3) . . ?
N13 C14 N15 125.3(3) . . ?
N16 C14 N15 116.7(3) . . ?
N16 C14 N13 118.0(3) . . ?
N17 C12 N11 116.8(3) . . ?
N17 C12 N13 117.9(3) . . ?
N13 C12 N11 125.3(3) . . ?
N3 C2 C1 123.1(3) . . ?
N6 C2 N3 114.8(3) . . ?
N6 C2 C1 122.0(3) . . ?
N5 C7 N8 103.0(3) . . ?
N18 C7 N5 126.8(3) . . ?
N18 C7 N8 130.2(3) . . ?

loop_
_geom_bond_atom_site_label_1
_geom_bond_atom_site_label_2
_geom_bond_distance
_geom_bond_site_symmetry_2
_geom_bond_publ_flag
F21 C1 1.330(4) . ?
F22 C1 1.324(4) . ?
F20 C1 1.333(4) . ?
O27 H27A 0.8700 . ?
O27 H27B 0.8700 . ?
O29 H29A 0.8700 . ?
O29 H29B 0.8700 . ?
O28 H28A 0.8700 . ?
O28 H28B 0.77(5) . ?
O1 H1A 0.8700 . ?
O1 H1B 0.8700 . ?
O30 H30A 0.8700 . ?
O30 H30B 0.8700 . ?
O24 N23 1.228(4) . ?
O26 N23 1.252(4) . ?
O25 N23 1.264(4) . ?
N5 N6 1.389(4) . ?
N5 C4 1.363(4) . ?
N5 C7 1.347(4) . ?
N9 N8 1.428(4) . ?
N9 C4 1.296(4) . ?
N19 H19A 0.8827 . ?
N19 N3 1.409(4) . ?
N19 H19B 0.874(19) . ?
N11 C10 1.314(4) . ?
N11 C12 1.355(5) . ?
N3 C4 1.362(4) . ?
N3 C2 1.390(4) . ?
N8 C10 1.414(4) . ?
N8 C7 1.372(4) . ?
N17 H17A 0.8800 . ?
N17 H17B 0.8800 . ?
N17 C12 1.330(4) . ?
N6 C2 1.306(4) . ?
N15 C10 1.325(4) . ?
N15 C14 1.363(4) . ?
N13 C14 1.336(4) . ?
N13 C12 1.347(5) . ?
N18 H18A 0.8800 . ?
N18 H18B 0.8800 . ?
N18 C7 1.300(4) . ?
N16 H16A 0.8800 . ?
N16 H16B 0.8800 . ?
N16 C14 1.326(4) . ?
C1 C2 1.495(5) . ?

loop_
_geom_torsion_atom_site_label_1
_geom_torsion_atom_site_label_2
_geom_torsion_atom_site_label_3
_geom_torsion_atom_site_label_4
_geom_torsion
_geom_torsion_site_symmetry_1
_geom_torsion_site_symmetry_2
_geom_torsion_site_symmetry_3
_geom_torsion_site_symmetry_4
_geom_torsion_publ_flag
F21 C1 C2 N3 -58.1(4) . . . . ?
F21 C1 C2 N6 125.7(4) . . . . ?
F22 C1 C2 N3 -179.2(3) . . . . ?
F22 C1 C2 N6 4.6(5) . . . . ?
F20 C1 C2 N3 61.3(4) . . . . ?
F20 C1 C2 N6 -114.9(4) . . . . ?
N5 N6 C2 N3 0.4(4) . . . . ?
N5 N6 C2 C1 176.9(3) . . . . ?
N9 N8 C10 N11 1.4(4) . . . . ?
N9 N8 C10 N15 -177.7(3) . . . . ?
N9 N8 C7 N5 0.4(3) . . . . ?
N9 N8 C7 N18 180.0(3) . . . . ?
N19 N3 C4 N5 175.6(3) . . . . ?
N19 N3 C4 N9 -4.1(7) . . . . ?
N19 N3 C2 N6 -176.2(3) . . . . ?
N19 N3 C2 C1 7.4(5) . . . . ?
N8 N9 C4 N5 0.9(4) . . . . ?
N8 N9 C4 N3 -179.3(4) . . . . ?
N6 N5 C4 N9 179.6(3) . . . . ?
N6 N5 C4 N3 -0.2(4) . . . . ?
N6 N5 C7 N8 179.6(3) . . . . ?
N6 N5 C7 N18 0.0(6) . . . . ?
C4 N5 N6 C2 -0.1(4) . . . . ?
C4 N5 C7 N8 0.2(3) . . . . ?
C4 N5 C7 N18 -179.4(3) . . . . ?
C4 N9 N8 C10 175.8(3) . . . . ?
C4 N9 N8 C7 -0.8(4) . . . . ?
C4 N3 C2 N6 -0.6(4) . . . . ?
C4 N3 C2 C1 -177.0(3) . . . . ?
C10 N11 C12 N17 177.1(3) . . . . ?
C10 N11 C12 N13 -1.3(5) . . . . ?
C10 N8 C7 N5 -175.9(3) . . . . ?
C10 N8 C7 N18 3.7(6) . . . . ?
C10 N15 C14 N13 0.0(5) . . . . ?
C10 N15 C14 N16 179.4(3) . . . . ?
C14 N15 C10 N11 1.2(5) . . . . ?
C14 N15 C10 N8 -179.9(3) . . . . ?
C14 N13 C12 N11 2.3(5) . . . . ?
C14 N13 C12 N17 -176.1(3) . . . . ?
C12 N11 C10 N8 -179.5(3) . . . . ?
C12 N11 C10 N15 -0.6(5) . . . . ?
C12 N13 C14 N15 -1.6(5) . . . . ?
C12 N13 C14 N16 179.1(3) . . . . ?
C2 N3 C4 N5 0.4(3) . . . . ?
C2 N3 C4 N9 -179.3(4) . . . . ?
C7 N5 N6 C2 -179.5(4) . . . . ?
C7 N5 C4 N9 -0.8(4) . . . . ?
C7 N5 C4 N3 179.4(3) . . . . ?
C7 N8 C10 N11 177.4(3) . . . . ?
C7 N8 C10 N15 -1.6(5) . . . . ?
